data_2202339
loop_
_publ_author_name
'Zhou, Jin-Sen'
'Cai, Ji-Wen'
'Ng, Seik Weng'

_publ_section_title
;
 Hexaaquacadmium(II) di-(<i>S</i>)-camphor-10-sulfonate
;
_journal_issue 8
_journal_name_full 'Acta Crystallographica Section E'
_journal_page_first o1185
_journal_page_last o1186
_journal_paper_doi 10.1107/S1600536803015940
_journal_volume 59
_journal_year 2003
_chemical_formula_iupac '[Cd (H2 O1)6] (C10 H15 O4 S)2'
_chemical_formula_moiety 'H12 Cd O6 2+, 2C10 H15 O4 S 1-'
_chemical_formula_sum 'C20 H42 Cd O14 S2'
_chemical_formula_weight 683.06
_chemical_name_systematic
;
Hexaaquacadmium(II) di-{(S)-7,7-dimethyl-2-oxobicyclo[2.2.1]heptane-1-
methanesulfonate}
;
_space_group_IT_number 4
_symmetry_cell_setting monoclinic
_symmetry_space_group_name_Hall 'P 2yb'
_symmetry_space_group_name_H-M 'P 1 21 1'
_atom_sites_solution_hydrogens geom
_atom_sites_solution_primary direct
_atom_sites_solution_secondary difmap
_audit_creation_method SHELXL-97
_cell_angle_alpha 90.00
_cell_angle_beta 93.914(2)
_cell_angle_gamma 90.00
_cell_formula_units_Z 2
_cell_length_a 11.775(2)
_cell_length_b 7.1711(9)
_cell_length_c 17.488(2)
_cell_measurement_reflns_used 963
_cell_measurement_temperature 298(2)
_cell_measurement_theta_max 27.1
_cell_measurement_theta_min 2.8
_cell_volume 1473.2(4)
_computing_cell_refinement 'SAINT (Bruker, 1998)'
_computing_data_collection 'SMART (Bruker, 1998)'
_computing_data_reduction SAINT
_computing_molecular_graphics 'ORTEPII (Johnson, 1976)'
_computing_publication_material SHELXL97
_computing_structure_refinement 'SHELXL97 (Sheldrick, 1997)'
_computing_structure_solution 'SHELXS97 (Sheldrick, 1997)'
_diffrn_ambient_temperature 298(2)
_diffrn_measured_fraction_theta_full 0.98
_diffrn_measured_fraction_theta_max 0.98
_diffrn_measurement_device_type 'Bruker AXS area-detector'
_diffrn_measurement_method '\f and \w'
_diffrn_radiation_monochromator graphite
_diffrn_radiation_source 'fine-focus sealed tube'
_diffrn_radiation_type MoK\a
_diffrn_radiation_wavelength 0.71073
_diffrn_reflns_av_R_equivalents 0.021
_diffrn_reflns_av_sigmaI/netI 0.033
_diffrn_reflns_limit_h_max 15
_diffrn_reflns_limit_h_min -12
_diffrn_reflns_limit_k_max 8
_diffrn_reflns_limit_k_min -9
_diffrn_reflns_limit_l_max 22
_diffrn_reflns_limit_l_min -22
_diffrn_reflns_number 8977
_diffrn_reflns_theta_full 27.1
_diffrn_reflns_theta_max 27.1
_diffrn_reflns_theta_min 2.8
_diffrn_standards_number 0
_exptl_absorpt_coefficient_mu 0.944
_exptl_absorpt_correction_T_max 0.826
_exptl_absorpt_correction_T_min 0.650
_exptl_absorpt_correction_type multi-scan
_exptl_absorpt_process_details '(SADABS: Sheldrick, 1996)'
_exptl_crystal_colour Colorless
_exptl_crystal_density_diffrn 1.540
_exptl_crystal_density_method 'not measured'
_exptl_crystal_description Parallelepiped
_exptl_crystal_F_000 708
_exptl_crystal_size_max 0.50
_exptl_crystal_size_mid 0.29
_exptl_crystal_size_min 0.21
_refine_diff_density_max 0.56
_refine_diff_density_min -2.12
_refine_ls_abs_structure_details 'Flack (1983), 1973 Friedel pairs'
_refine_ls_abs_structure_Flack 0.00(3)
_refine_ls_extinction_method none
_refine_ls_goodness_of_fit_ref 1.24
_refine_ls_hydrogen_treatment mixed
_refine_ls_matrix_type full
_refine_ls_number_parameters 370
_refine_ls_number_reflns 5451
_refine_ls_number_restraints 19
_refine_ls_restrained_S_all 1.24
_refine_ls_R_factor_all 0.054
_refine_ls_R_factor_gt 0.044
_refine_ls_shift/su_max 0.001
_refine_ls_shift/su_mean <0.001
_refine_ls_structure_factor_coef Fsqd
_refine_ls_weighting_details 'calc w = 1/[\s^2^(Fo^2^)+(0.0631P)^2^+0.1284P] where P = (Fo^2^+2Fc^2^)/3'
_refine_ls_weighting_scheme calc
_refine_ls_wR_factor_gt 0.109
_refine_ls_wR_factor_ref 0.116
_reflns_number_gt 4624
_reflns_number_total 5451
_reflns_threshold_expression I>2\s(I)
_cod_data_source_file bt6309.cif
_cod_data_source_block I
_cod_depositor_comments
;
The following automatic conversions were performed:
'_symmetry_cell_setting' value 'Monoclinic' changed to 'monoclinic'
according to '/home/saulius/struct/CIF-dictionaries/cif_core.dic'
dictionary named 'cif_core.dic' version 2.4.1 from 2010-06-29.

Automatic conversion script
Id: cif_fix_enum 1527 2010-12-29 10:47:43Z saulius 

The following automatic conversions were performed:

'_symmetry_cell_setting' value 'Monoclinic' changed to 'monoclinic'
according to /home/saulius/struct/CIF-dictionaries/cif_core.dic
dictionary named 'cif_core.dic' version 2.4.1 from 2010-06-29.

Automatic conversion script
Id: cif_fix_values 1715 2011-07-08 13:25:40Z adriana 
;
_cod_original_cell_volume 1473.3(3)
_cod_original_sg_symbol_H-M 'P 21'
_cod_database_code 2202339
_cod_database_fobs_code 2202339

loop_
_symmetry_equiv_pos_as_xyz
'x, y, z'
'-x, y+1/2, -z'

loop_
_atom_site_label
_atom_site_fract_x
_atom_site_fract_y
_atom_site_fract_z
_atom_site_U_iso_or_equiv
_atom_site_adp_type
_atom_site_calc_flag
_atom_site_refinement_flags
_atom_site_occupancy
_atom_site_disorder_assembly
_atom_site_disorder_group
_atom_site_type_symbol
Cd1 0.25848(2) 0.49999(7) 0.005580(10) 0.04060(10) Uani d . 1 . . Cd
S1 0.41718(7) 0.0031(3) 0.17266(4) 0.0343(2) Uani d . 1 . . S
S2 0.09132(7) 0.9995(3) -0.15730(5) 0.0366(2) Uani d . 1 . . S
O1 0.4791(4) 0.1647(7) 0.1475(3) 0.0470(10) Uani d . 1 . . O
O2 0.2996(2) 0.0020(10) 0.1421(2) 0.0500(10) Uani d . 1 . . O
O3 0.4760(4) -0.1697(7) 0.1599(3) 0.0460(10) Uani d . 1 . . O
O4 0.3815(3) 0.0717(7) 0.4291(2) 0.082(2) Uani d . 1 . . O
O5 0.0343(4) 0.8295(7) -0.1348(3) 0.0510(10) Uani d . 1 . . O
O6 0.0342(4) 1.1653(7) -0.1320(3) 0.0480(10) Uani d . 1 . . O
O7 0.2124(2) 1.0010(10) -0.1344(2) 0.0510(10) Uani d . 1 . . O
O8 0.0352(4) 0.7619(7) -0.3859(3) 0.0740(10) Uani d . 1 . . O
O1w 0.3851(4) 0.4970(10) 0.1074(3) 0.101(2) Uani d D 1 . . O
O2w 0.1261(4) 0.4970(10) -0.0911(3) 0.101(2) Uani d D 1 . . O
O3w 0.1653(5) 0.7338(8) 0.0624(3) 0.065(2) Uani d D 1 . . O
O4w 0.3498(5) 0.7421(7) -0.0481(3) 0.0550(10) Uani d D 1 . . O
O5w 0.3520(5) 0.2724(8) -0.0547(3) 0.0590(10) Uani d D 1 . . O
O6w 0.1644(5) 0.2645(8) 0.0594(3) 0.0560(10) Uani d D 1 . . O
C1 0.4071(3) 0.0305(8) 0.2730(2) 0.0410(10) Uani d . 1 . . C
C2 0.5082(3) -0.0090(10) 0.3289(2) 0.0340(10) Uani d . 1 . . C
C3 0.5445(4) -0.2167(7) 0.3400(3) 0.0430(10) Uani d . 1 . . C
C4 0.6589(4) -0.2087(8) 0.3877(3) 0.0530(10) Uani d . 1 . . C
C5 0.4778(4) 0.0447(8) 0.4096(3) 0.0510(10) Uani d . 1 . . C
C6 0.5860(4) 0.0573(9) 0.4598(3) 0.063(2) Uani d . 1 . . C
C7 0.6736(3) 0.0030(10) 0.4034(2) 0.0500(10) Uani d . 1 . . C
C8 0.6254(3) 0.0905(7) 0.3265(2) 0.0380(10) Uani d . 1 . . C
C9 0.6974(4) 0.0377(8) 0.2598(3) 0.0500(10) Uani d . 1 . . C
C10 0.6162(5) 0.3008(8) 0.3300(4) 0.064(2) Uani d . 1 . . C
C11 0.0843(3) 1.0020(10) -0.2587(2) 0.0460(10) Uani d . 1 . . C
C12 -0.0318(3) 1.0060(10) -0.3034(2) 0.0390(10) Uani d . 1 . . C
C13 -0.1384(4) 0.9383(7) -0.2634(3) 0.0470(10) Uani d . 1 . . C
C14 -0.2400(3) 1.0150(10) -0.3163(3) 0.0560(10) Uani d . 1 . . C
C15 -0.1811(4) 1.1047(8) -0.3818(3) 0.0500(10) Uani d . 1 . . C
C16 -0.1304(5) 0.9452(8) -0.4277(3) 0.067(2) Uani d . 1 . . C
C17 -0.0326(5) 0.8832(8) -0.3743(3) 0.0550(10) Uani d . 1 . . C
C18 -0.0742(4) 1.1935(7) -0.3415(3) 0.0420(10) Uani d . 1 . . C
C19 -0.0989(5) 1.3497(8) -0.2850(3) 0.0550(10) Uani d . 1 . . C
C20 0.0066(5) 1.2760(10) -0.3969(4) 0.061(2) Uani d . 1 . . C
H1w1 0.411(6) 0.401(7) 0.132(5) 0.121 Uiso d D 1 . . H
H1w2 0.439(5) 0.577(8) 0.107(5) 0.121 Uiso d D 1 . . H
H2w1 0.099(7) 0.411(8) -0.120(4) 0.121 Uiso d D 1 . . H
H2w2 0.083(7) 0.592(8) -0.095(5) 0.121 Uiso d D 1 . . H
H3w1 0.207(4) 0.780(10) 0.100(2) 0.079 Uiso d D 1 . . H
H3w2 0.0960(10) 0.740(10) 0.073(3) 0.079 Uiso d D 1 . . H
H4w1 0.305(4) 0.812(8) -0.076(3) 0.066 Uiso d D 1 . . H
H4w2 0.417(2) 0.750(9) -0.063(3) 0.066 Uiso d D 1 . . H
H5w1 0.322(5) 0.170(5) -0.071(3) 0.071 Uiso d D 1 . . H
H5w2 0.397(4) 0.312(8) -0.087(3) 0.071 Uiso d D 1 . . H
H6w1 0.199(4) 0.169(5) 0.078(3) 0.067 Uiso d D 1 . . H
H6w2 0.106(3) 0.287(8) 0.083(3) 0.059 Uiso d D 1 . . H
H1a 0.3840 0.1582 0.2815 0.049 Uiso calc R 1 . . H
H1b 0.3453 -0.0486 0.2874 0.049 Uiso calc R 1 . . H
H3a 0.4884 -0.2852 0.3669 0.052 Uiso calc R 1 . . H
H3b 0.5532 -0.2762 0.2909 0.052 Uiso calc R 1 . . H
H4a 0.7202 -0.2571 0.3592 0.063 Uiso calc R 1 . . H
H4b 0.6559 -0.2783 0.4351 0.063 Uiso calc R 1 . . H
H6a 0.5861 -0.0292 0.5025 0.075 Uiso calc R 1 . . H
H6b 0.5990 0.1827 0.4792 0.075 Uiso calc R 1 . . H
H7 0.7517 0.0402 0.4191 0.060 Uiso calc R 1 . . H
H9a 0.7675 0.1063 0.2640 0.060 Uiso calc R 1 . . H
H9b 0.6562 0.0672 0.2121 0.060 Uiso calc R 1 . . H
H9c 0.7134 -0.0936 0.2617 0.060 Uiso calc R 1 . . H
H10a 0.6906 0.3549 0.3286 0.076 Uiso calc R 1 . . H
H10b 0.5835 0.3364 0.3767 0.076 Uiso calc R 1 . . H
H10c 0.5685 0.3446 0.2870 0.076 Uiso calc R 1 . . H
H11a 0.1264 1.1105 -0.2742 0.055 Uiso calc R 1 . . H
H11b 0.1246 0.8931 -0.2752 0.055 Uiso calc R 1 . . H
H13a -0.1394 0.9892 -0.2120 0.056 Uiso calc R 1 . . H
H13b -0.1407 0.8033 -0.2605 0.056 Uiso calc R 1 . . H
H14a -0.2902 0.9149 -0.3348 0.067 Uiso calc R 1 . . H
H14b -0.2837 1.1060 -0.2896 0.067 Uiso calc R 1 . . H
H15 -0.2290 1.1917 -0.4129 0.059 Uiso calc R 1 . . H
H16a -0.1851 0.8455 -0.4377 0.080 Uiso calc R 1 . . H
H16b -0.1045 0.9897 -0.4760 0.080 Uiso calc R 1 . . H
H19a -0.1244 1.4589 -0.3130 0.066 Uiso calc R 1 . . H
H19b -0.0308 1.3785 -0.2540 0.066 Uiso calc R 1 . . H
H19C -0.1570 1.3096 -0.2527 0.066 Uiso calc R 1 . . H
H20a -0.0246 1.3900 -0.4179 0.074 Uiso calc R 1 . . H
H20b 0.0165 1.1889 -0.4377 0.074 Uiso calc R 1 . . H
H20c 0.0789 1.3004 -0.3702 0.074 Uiso calc R 1 . . H

loop_
_atom_site_aniso_label
_atom_site_aniso_U_11
_atom_site_aniso_U_22
_atom_site_aniso_U_33
_atom_site_aniso_U_12
_atom_site_aniso_U_13
_atom_site_aniso_U_23
Cd1 0.0449(2) 0.0360(2) 0.0408(2) 0.0003(3) 0.00200(10) -0.0002(3)
S1 0.0341(4) 0.0311(5) 0.0372(4) 0.0028(9) -0.0011(3) -0.0002(9)
S2 0.0331(4) 0.0344(5) 0.0416(4) 0.0010(10) -0.0021(3) 0.0010(10)
O1 0.048(3) 0.040(2) 0.053(2) -0.001(2) 0.006(2) 0.013(2)
O2 0.0390(10) 0.055(2) 0.0540(10) 0.002(3) -0.0110(10) -0.004(3)
O3 0.049(3) 0.041(2) 0.047(2) 0.005(2) -0.004(2) -0.008(2)
O4 0.052(2) 0.136(5) 0.058(2) 0.006(2) 0.019(2) -0.020(2)
O5 0.048(3) 0.049(3) 0.057(3) -0.001(2) -0.003(2) 0.015(2)
O6 0.044(3) 0.039(3) 0.061(3) 0.004(2) 0.001(2) -0.010(2)
O7 0.0370(10) 0.053(2) 0.061(2) 0.001(3) -0.0090(10) 0.001(3)
O8 0.089(3) 0.067(3) 0.067(3) 0.028(3) -0.001(2) -0.022(2)
O1w 0.125(4) 0.039(2) 0.125(3) -0.005(5) -0.083(3) -0.003(4)
O2w 0.125(3) 0.041(2) 0.125(3) 0.005(5) -0.084(3) 0.003(5)
O3w 0.058(3) 0.053(3) 0.087(4) -0.004(3) 0.027(3) -0.030(3)
O4w 0.053(3) 0.044(3) 0.071(3) 0.001(2) 0.020(2) 0.015(2)
O5w 0.058(3) 0.048(3) 0.074(3) -0.008(3) 0.023(3) -0.011(2)
O6w 0.052(3) 0.049(3) 0.068(3) 0.003(3) 0.010(2) 0.010(2)
C1 0.034(2) 0.047(4) 0.042(2) 0.000(2) 0.005(2) -0.004(2)
C2 0.036(2) 0.033(2) 0.035(2) 0.001(3) 0.0030(10) 0.006(3)
C3 0.049(3) 0.036(3) 0.044(2) -0.002(2) 0.001(2) 0.004(2)
C4 0.052(3) 0.053(3) 0.052(3) 0.006(2) -0.008(2) 0.011(2)
C5 0.051(3) 0.058(4) 0.044(2) 0.004(2) 0.008(2) -0.009(2)
C6 0.065(3) 0.082(5) 0.040(2) -0.003(3) -0.003(2) -0.012(2)
C7 0.042(2) 0.063(3) 0.043(2) -0.003(4) -0.005(2) 0.005(4)
C8 0.033(2) 0.039(2) 0.041(2) -0.003(2) -0.002(2) -0.002(2)
C9 0.036(2) 0.062(4) 0.053(2) -0.009(2) 0.005(2) 0.004(2)
C10 0.063(3) 0.046(3) 0.080(4) -0.019(3) -0.005(3) 0.001(3)
C11 0.037(2) 0.057(3) 0.042(2) 0.006(4) 0.0040(10) 0.003(4)
C12 0.038(2) 0.042(2) 0.038(2) 0.001(4) 0.0000(10) -0.002(3)
C13 0.038(2) 0.048(3) 0.055(3) -0.006(2) -0.001(2) 0.011(2)
C14 0.036(2) 0.064(3) 0.066(2) -0.012(3) -0.007(2) 0.006(4)
C15 0.047(3) 0.052(3) 0.048(3) 0.001(2) -0.010(2) 0.009(2)
C16 0.079(4) 0.066(5) 0.052(3) 0.006(3) -0.018(3) -0.012(2)
C17 0.065(3) 0.049(3) 0.049(3) 0.006(3) 0.000(2) -0.004(2)
C18 0.036(2) 0.043(3) 0.046(2) 0.003(2) 0.002(2) 0.009(2)
C19 0.059(3) 0.040(3) 0.066(3) 0.014(2) 0.004(2) -0.002(2)
C20 0.060(3) 0.063(4) 0.062(3) 0.007(3) 0.010(3) 0.025(3)

loop_
_atom_type_symbol
_atom_type_description
_atom_type_scat_dispersion_real
_atom_type_scat_dispersion_imag
_atom_type_scat_source
C C 0.0033 0.0016 'International Tables Vol C Tables 4.2.6.8 and 6.1.1.4'
H H 0.0000 0.0000 'International Tables Vol C Tables 4.2.6.8 and 6.1.1.4'
O O 0.0106 0.0060 'International Tables Vol C Tables 4.2.6.8 and 6.1.1.4'
S S 0.1246 0.1234 'International Tables Vol C Tables 4.2.6.8 and 6.1.1.4'
Cd Cd -0.8075 1.2024 'International Tables Vol C Tables 4.2.6.8 and 6.1.1.4'

loop_
_geom_angle_atom_site_label_1
_geom_angle_atom_site_label_2
_geom_angle_atom_site_label_3
_geom_angle
_geom_angle_publ_flag
O1w Cd1 O2w 176.8(2) yes
O1w Cd1 O3w 88.6(3) yes
O1w Cd1 O4w 91.6(2) yes
O1w Cd1 O5w 92.5(2) yes
O1w Cd1 O6w 88.8(2) yes
O2w Cd1 O3w 90.3(3) yes
O2w Cd1 O4w 91.2(2) yes
O2w Cd1 O5w 88.7(3) yes
O2w Cd1 O6w 88.3(2) yes
O3w Cd1 O4w 82.7(3) yes
O3w Cd1 O5w 178.1(3) yes
O3w Cd1 O6w 96.00(10) yes
O4w Cd1 O5w 95.70(10) yes
O4w Cd1 O6w 178.6(2) yes
O5w Cd1 O6w 85.6(3) yes
O3 S1 O2 113.3(4) no
O3 S1 O1 112.4(2) no
O2 S1 O1 112.2(3) no
O3 S1 C1 108.2(3) no
O2 S1 C1 103.8(2) no
O1 S1 C1 106.2(3) no
O6 S2 O7 112.1(3) no
O6 S2 O5 111.8(2) no
O7 S2 O5 113.2(3) no
O6 S2 C11 107.8(3) no
O7 S2 C11 104.7(2) no
O5 S2 C11 106.8(3) no
C2 C1 S1 121.0(3) no
C1 C2 C5 109.0(4) no
C1 C2 C8 123.8(4) no
C5 C2 C8 100.0(4) no
C1 C2 C3 117.1(5) no
C5 C2 C3 101.8(4) no
C8 C2 C3 101.8(3) no
C4 C3 C2 104.8(4) no
C3 C4 C7 102.5(4) no
O4 C5 C6 126.5(5) no
O4 C5 C2 125.3(4) no
C6 C5 C2 108.2(4) no
C5 C6 C7 101.0(3) no
C6 C7 C4 107.1(5) no
C6 C7 C8 103.4(4) no
C4 C7 C8 102.4(4) no
C10 C8 C9 108.8(4) no
C10 C8 C2 112.9(4) no
C9 C8 C2 116.4(4) no
C10 C8 C7 113.0(5) no
C9 C8 C7 111.6(4) no
C2 C8 C7 93.6(3) no
C12 C11 S2 119.5(3) no
C17 C12 C11 111.3(5) no
C17 C12 C13 103.1(5) no
C11 C12 C13 119.0(4) no
C17 C12 C18 99.6(4) no
C11 C12 C18 118.7(6) no
C13 C12 C18 102.4(4) no
C12 C13 C14 103.5(4) no
C15 C14 C13 103.0(3) no
C14 C15 C18 103.4(4) no
C14 C15 C16 106.9(5) no
C18 C15 C16 102.2(4) no
C17 C16 C15 101.8(4) no
O8 C17 C16 126.7(5) no
O8 C17 C12 126.0(5) no
C16 C17 C12 107.3(4) no
C20 C18 C19 106.3(5) no
C20 C18 C15 113.4(4) no
C19 C18 C15 114.4(4) no
C20 C18 C12 114.1(4) no
C19 C18 C12 114.9(4) no
C15 C18 C12 93.8(4) no
Cd1 O1w H1w1 127(6) no
Cd1 O1w H1w2 116(6) no
H1w1 O1w H1w2 109(2) no
Cd1 O2w H2w1 133(6) no
Cd1 O2w H2w2 116(5) no
H2w1 O2w H2w2 110(2) no
Cd1 O3w H3w1 109(4) no
Cd1 O3w H3w2 127(5) no
H3w1 O3w H3w2 109(2) no
Cd1 O4w H4w1 113(4) no
Cd1 O4w H4w2 131(4) no
H4w1 O4w H4w2 109(2) no
Cd1 O5w H5w1 125(4) no
Cd1 O5w H5w2 115(4) no
H5w1 O5w H5w2 109(2) no
Cd1 O6w H6w1 122(4) no
Cd1 O6w H6w2 120(4) no
H6w1 O6w H6w2 110(2) no
C2 C1 H1a 107.1 no
S1 C1 H1a 107.1 no
C2 C1 H1b 107.1 no
S1 C1 H1b 107.1 no
H1a C1 H1b 106.8 no
C4 C3 H3a 110.8 no
C2 C3 H3a 110.8 no
C4 C3 H3b 110.8 no
C2 C3 H3b 110.8 no
H3a C3 H3b 108.9 no
C3 C4 H4a 111.3 no
C7 C4 H4a 111.3 no
C3 C4 H4b 111.3 no
C7 C4 H4b 111.3 no
H4a C4 H4b 109.2 no
C5 C6 H6a 111.6 no
C7 C6 H6a 111.6 no
C5 C6 H6b 111.6 no
C7 C6 H6b 111.6 no
H6a C6 H6b 109.4 no
C6 C7 H7 114.2 no
C4 C7 H7 114.2 no
C8 C7 H7 114.2 no
C8 C9 H9a 109.5 no
C8 C9 H9a 109.5 no
H9a C9 H9b 109.5 no
C8 C9 H9c 109.5 no
H9a C9 H9c 109.5 no
H9b C9 H9c 109.5 no
C8 C10 H10a 109.5 no
C8 C10 H10b 109.5 no
H10a C10 H10b 109.5 no
C8 C10 H10c 109.5 no
H10a C10 H10c 109.5 no
H10b C10 H10c 109.5 no
C12 C11 H11a 107.4 no
S2 C11 H11a 107.4 no
C12 C11 H11b 107.4 no
S2 C11 H11b 107.4 no
H11a C11 H11b 107.0 no
C12 C13 H13a 111.1 no
C14 C13 H13a 111.1 no
C12 C13 H13b 111.1 no
C14 C13 H13b 111.1 no
H13a C13 H13b 109.0 no
C15 C14 H14a 111.2 no
C13 C14 H14a 111.2 no
C15 C14 H14b 111.2 no
C13 C14 H14b 111.2 no
H14a C14 H14b 109.1 no
C14 C15 H15 114.3 no
C18 C15 H15 114.3 no
C16 C15 H15 114.3 no
C17 C16 H16a 111.4 no
C15 C16 H16a 111.4 no
C17 C16 H16b 111.4 no
C15 C16 H16b 111.4 no
H16a C16 H16b 109.3 no
C18 C19 H19a 109.5 no
C18 C19 H19a 109.5 no
H19a C19 H19b 109.5 no
C18 C19 H19c 109.5 no
H19a C19 H19c 109.5 no
H19b C19 H19c 109.5 no
C18 C20 H20a 109.5 no
C18 C20 H20b 109.5 no
H20a C20 H20b 109.5 no
C18 C20 H20c 109.5 no
H20a C20 H20c 109.5 no
H20b C20 H20c 109.5 no

loop_
_geom_bond_atom_site_label_1
_geom_bond_atom_site_label_2
_geom_bond_site_symmetry_2
_geom_bond_distance
_geom_bond_publ_flag
Cd1 O1w . 2.244(3) yes
Cd1 O2w . 2.221(3) yes
Cd1 O3w . 2.270(5) yes
Cd1 O4w . 2.278(5) yes
Cd1 O5w . 2.268(6) yes
Cd1 O6w . 2.259(6) yes
S1 O1 . 1.453(5) no
S1 O2 . 1.450(2) no
S1 O3 . 1.445(5) no
S1 C1 . 1.777(4) no
S2 O5 . 1.459(6) no
S2 O6 . 1.450(5) no
S2 O7 . 1.454(3) no
S2 C11 . 1.769(4) no
O4 C5 . 1.221(6) no
O8 C17 . 1.206(7) no
C1 C2 . 1.514(5) no
C2 C5 . 1.529(6) no
C2 C8 . 1.556(6) no
C2 C3 . 1.559(9) no
C3 C4 . 1.537(6) no
C4 C7 . 1.550(10) no
C5 C6 . 1.500(7) no
C6 C7 . 1.526(7) no
C7 C8 . 1.557(6) no
C8 C10 . 1.514(7) no
C8 C9 . 1.535(6) no
C11 C12 . 1.528(5) no
C12 C17 . 1.519(7) no
C12 C13 . 1.557(6) no
C12 C18 . 1.568(8) no
C13 C14 . 1.562(6) no
C14 C15 . 1.522(7) no
C15 C18 . 1.538(6) no
C15 C16 . 1.541(7) no
C16 C17 . 1.501(7) no
C18 C20 . 1.523(7) no
C18 C19 . 1.535(7) no
O1w H1w1 . 0.850(10) no
O1w H1w2 . 0.850(10) no
O2w H2w1 . 0.850(10) no
O2w H2w2 . 0.850(10) no
O3w H3w1 . 0.850(10) no
O3w H3w2 . 0.850(10) no
O4w H4w1 . 0.860(10) no
O4w H4w2 . 0.850(10) no
O5w H5w1 . 0.860(10) no
O5w H5w2 . 0.850(10) no
O6w H6w1 . 0.850(10) no
O6w H6w2 . 0.850(10) no
C1 H1a . 0.97 no
C1 H1b . 0.97 no
C3 H3a . 0.97 no
C3 H3b . 0.97 no
C4 H4a . 0.97 no
C4 H4b . 0.97 no
C6 H6a . 0.97 no
C6 H6b . 0.97 no
C7 H7 . 0.98 no
C9 H9a . 0.96 no
C9 H9b . 0.96 no
C9 H9c . 0.96 no
C10 H10a . 0.96 no
C10 H10b . 0.96 no
C10 H10c . 0.96 no
C11 H11a . 0.97 no
C11 H11b . 0.97 no
C13 H13a . 0.97 no
C13 H13b . 0.97 no
C14 H14a . 0.97 no
C14 H14b . 0.97 no
C15 H15 . 0.98 no
C16 H16a . 0.97 no
C16 H16b . 0.97 no
C19 H19a . 0.96 no
C19 H19b . 0.96 no
C19 H19c . 0.96 no
C20 H20a . 0.96 no
C20 H20b . 0.96 no
C20 H20c . 0.96 no

loop_
_geom_hbond_atom_site_label_D
_geom_hbond_atom_site_label_H
_geom_hbond_atom_site_label_A
_geom_hbond_site_symmetry_A
_geom_hbond_distance_DH
_geom_hbond_distance_HA
_geom_hbond_distance_DA
_geom_hbond_angle_DHA
_geom_hbond_publ_flag
O1w H1w1 O1 . 0.850(10) 1.89(4) 2.700(10) 158(9) yes
O1w H1w2 O3 1_565 0.850(10) 2.07(6) 2.753(9) 136(8) yes
O2w H2w1 O6 1_545 0.850(10) 1.92(5) 2.690(10) 149(9) yes
O2w H2w2 O5 . 0.850(10) 1.91(4) 2.710(10) 155(9) yes
O3w H3w1 O2 1_565 0.850(10) 2.07(4) 2.802(8) 145(7) yes
O3w H3w2 O6 2_545 0.850(10) 1.97(3) 2.762(7) 155(7) yes
O4w H4w2 O1 2_655 0.850(10) 2.07(4) 2.805(7) 144(6) yes
O4w H4w1 O7 . 0.860(10) 1.98(2) 2.832(8) 172(6) yes
O5w H5w2 O3 2_655 0.850(10) 2.03(2) 2.858(7) 163(6) yes
O5w H5w1 O7 1_545 0.860(10) 2.04(3) 2.849(8) 157(6) yes
O6w H6w1 O2 . 0.850(10) 1.98(2) 2.801(8) 163(6) yes
O6w H6w2 O5 2_545 0.850(10) 1.960(10) 2.802(7) 177(6) yes

loop_
_geom_torsion_atom_site_label_1
_geom_torsion_atom_site_label_2
_geom_torsion_atom_site_label_3
_geom_torsion_atom_site_label_4
_geom_torsion
_geom_torsion_publ_flag
O3 S1 C1 C2 44.1(6) no
O2 S1 C1 C2 164.7(5) no
O1 S1 C1 C2 -76.8(6) no
S1 C1 C2 C5 174.5(4) no
S1 C1 C2 C8 57.7(8) no
S1 C1 C2 C3 -70.6(5) no
C1 C2 C3 C4 170.4(3) no
C5 C2 C3 C4 -70.8(4) no
C8 C2 C3 C4 32.2(4) no
C2 C3 C4 C7 3.2(4) no
C1 C2 C5 O4 16.1(8) no
C8 C2 C5 O4 147.3(5) no
C3 C2 C5 O4 -108.2(6) no
C1 C2 C5 C6 -164.1(5) no
C8 C2 C5 C6 -32.9(6) no
C3 C2 C5 C6 71.6(5) no
O4 C5 C6 C7 178.1(6) no
C2 C5 C6 C7 -1.7(6) no
C5 C6 C7 C4 -71.4(5) no
C5 C6 C7 C8 36.2(6) no
C3 C4 C7 C6 70.7(4) no
C3 C4 C7 C8 -37.7(4) no
C1 C2 C8 C10 55.7(7) no
C5 C2 C8 C10 -65.4(5) no
C3 C2 C8 C10 -169.8(4) no
C1 C2 C8 C9 -71.1(7) no
C5 C2 C8 C9 167.8(4) no
C3 C2 C8 C9 63.3(4) no
C1 C2 C8 C7 172.6(5) no
C5 C2 C8 C7 51.5(5) no
C3 C2 C8 C7 -53.0(4) no
C6 C7 C8 C10 61.5(6) no
C4 C7 C8 C10 172.7(4) no
C6 C7 C8 C9 -175.5(4) no
C4 C7 C8 C9 -64.3(5) no
C6 C7 C8 C2 -55.2(6) no
C4 C7 C8 C2 56.0(4) no
O6 S2 C11 C12 -59.1(8) no
O7 S2 C11 C12 -178.6(7) no
O5 S2 C11 C12 61.2(8) no
S2 C11 C12 C17 -140.9(5) no
S2 C11 C12 C13 -21.0(10) no
S2 C11 C12 C18 104.5(6) no
C17 C12 C13 C14 -71.9(6) no
C11 C12 C13 C14 164.3(7) no
C18 C12 C13 C14 31.1(5) no
C12 C13 C14 C15 3.4(6) no
C13 C14 C15 C18 -37.9(6) no
C13 C14 C15 C16 69.5(5) no
C14 C15 C16 C17 -72.4(5) no
C18 C15 C16 C17 35.9(5) no
C15 C16 C17 O8 -178.4(6) no
C15 C16 C17 C12 -0.3(6) no
C11 C12 C17 O8 18.0(10) no
C13 C12 C17 O8 -110.9(7) no
C18 C12 C17 O8 143.9(6) no
C11 C12 C17 C16 -160.4(6) no
C13 C12 C17 C16 70.9(6) no
C18 C12 C17 C16 -34.3(6) no
C14 C15 C18 C20 173.8(5) no
C16 C15 C18 C20 62.9(5) no
C14 C15 C18 C19 -64.1(6) no
C16 C15 C18 C19 -175.0(4) no
C14 C15 C18 C12 55.5(5) no
C16 C15 C18 C12 -55.4(4) no
C17 C12 C18 C20 -64.1(5) no
C11 C12 C18 C20 56.7(6) no
C13 C12 C18 C20 -169.9(5) no
C17 C12 C18 C19 172.7(4) no
C11 C12 C18 C19 -66.4(5) no
C13 C12 C18 C19 66.9(5) no
C17 C12 C18 C15 53.6(4) no
C11 C12 C18 C15 174.4(4) no
C13 C12 C18 C15 -52.2(4) no
